data_7218666
loop_
_publ_author_name
'Syssa-Magal\'e, Jean-Laurent'
'Boubekeur, Kamal'
'Leroy, Jacques'
'Chamoreau, Lise-Marie'
'Fave, Claire'
'Sch\"ollhorn, Bernd'

_publ_section_title
;
 Directed synthesis of a halogen-bonded open porphyrin network
;
_journal_issue 45
_journal_name_full CrystEngComm
_journal_page_first 10380
_journal_paper_doi 10.1039/C4CE01704H
_journal_volume 16
_journal_year 2014
_chemical_formula_moiety 'C6 H12 N2, C6 F3 I3'
_chemical_formula_sum 'C12 H12 F3 I3 N2'
_chemical_formula_weight 621.94
_chemical_name_systematic
;
1,4-Diazabicyclo(2.2.2)octane 1,3,5-Trifluoro-2,4,6-tri-iodobenzene
;
_space_group_IT_number 14
_symmetry_cell_setting monoclinic
_symmetry_space_group_name_Hall '-P 2ybc'
_symmetry_space_group_name_H-M 'P 1 21/c 1'
_atom_sites_solution_hydrogens geom
_atom_sites_solution_primary direct
_atom_sites_solution_secondary difmap
_audit_creation_method SHELXL-97
_cell_angle_alpha 90.00
_cell_angle_beta 103.297(5)
_cell_angle_gamma 90.00
_cell_formula_units_Z 4
_cell_length_a 6.2751(3)
_cell_length_b 23.2198(11)
_cell_length_c 11.8609(6)
_cell_measurement_reflns_used 138
_cell_measurement_temperature 250(2)
_cell_measurement_theta_max 22.21
_cell_measurement_theta_min 4.20
_cell_volume 1681.88(15)
_computing_cell_refinement 'DIRAX/LSQ (Duisenberg & Schreurs, 1989-2000)'
_computing_data_collection 'COLLECT (Nonius BV, 1997-2000)'
_computing_data_reduction 'EvalCCD (Duisenberg & Schreurs 1990-2000)'
_computing_molecular_graphics 'DIAMOND (Brandenburg, 1999)'
_computing_publication_material 'SHELXL-97 (Sheldrick, 1997)'
_computing_structure_refinement 'SHELXL-97 (Sheldrick, 1997)'
_computing_structure_solution 'SHELXS-97 (Sheldrick, 1990)'
_diffrn_ambient_temperature 250(2)
_diffrn_detector_area_resol_mean 9
_diffrn_measured_fraction_theta_full 0.983
_diffrn_measured_fraction_theta_max 0.983
_diffrn_measurement_device '95mm CCD camera on \k-goniostat'
_diffrn_measurement_device_type KappaCCD
_diffrn_measurement_method CCD
_diffrn_radiation_monochromator 'horizonally mounted graphite crystal'
_diffrn_radiation_source 'fine-focus sealed tube'
_diffrn_radiation_type MoK\a
_diffrn_radiation_wavelength 0.71073
_diffrn_reflns_av_R_equivalents 0.0354
_diffrn_reflns_av_sigmaI/netI 0.0402
_diffrn_reflns_limit_h_max 8
_diffrn_reflns_limit_h_min -8
_diffrn_reflns_limit_k_max 32
_diffrn_reflns_limit_k_min -32
_diffrn_reflns_limit_l_max 16
_diffrn_reflns_limit_l_min -16
_diffrn_reflns_number 14712
_diffrn_reflns_theta_full 30.00
_diffrn_reflns_theta_max 30.00
_diffrn_reflns_theta_min 1.75
_diffrn_standards_decay_% 0
_diffrn_standards_number 0
_exptl_absorpt_coefficient_mu 5.596
_exptl_absorpt_correction_T_max 0.8033
_exptl_absorpt_correction_T_min 0.2265
_exptl_absorpt_correction_type multi-scan
_exptl_absorpt_process_details
; 
R.H. Blessing, Acta Cryst. (1995), A51, 33-38
;
_exptl_crystal_colour colorless
_exptl_crystal_density_diffrn 2.456
_exptl_crystal_density_meas ?
_exptl_crystal_density_method 'not measured'
_exptl_crystal_description plate
_exptl_crystal_F_000 1136
_exptl_crystal_recrystallization_method
'exposing equimolar solutions of the respective XB donor and acceptor molecules in chloroform to a saturated atmosphere of n-pentane at room temperature.'
_exptl_crystal_size_max 0.37
_exptl_crystal_size_mid 0.35
_exptl_crystal_size_min 0.12
_refine_diff_density_max 0.837
_refine_diff_density_min -0.750
_refine_diff_density_rms 0.239
_refine_ls_extinction_coef 0.0031(3)
_refine_ls_extinction_expression Fc^*^=kFc[1+0.001xFc^2^\l^3^/sin(2\q)]^-1/4^
_refine_ls_extinction_method SHELXL
_refine_ls_goodness_of_fit_ref 1.089
_refine_ls_hydrogen_treatment constr
_refine_ls_matrix_type full
_refine_ls_number_parameters 194
_refine_ls_number_reflns 4766
_refine_ls_number_restraints 0
_refine_ls_restrained_S_all 1.089
_refine_ls_R_factor_all 0.0576
_refine_ls_R_factor_gt 0.0342
_refine_ls_shift/su_max 0.000
_refine_ls_shift/su_mean 0.000
_refine_ls_structure_factor_coef Fsqd
_refine_ls_weighting_details 'calc w=1/[\s^2^(Fo^2^)+(0.0504P)^2^+0.7540P] where P=(Fo^2^+2Fc^2^)/3'
_refine_ls_weighting_scheme calc
_refine_ls_wR_factor_gt 0.0784
_refine_ls_wR_factor_ref 0.0972
_reflns_number_gt 3526
_reflns_number_total 4766
_reflns_threshold_expression >2sigma(I)
_cod_data_source_file c4ce01704h2.cif
_cod_data_source_block smjl258p
_cod_depositor_comments
;
The following automatic conversions were performed:

'_exptl_crystal_density_meas' value 'not measured' was changed to '?'
- the value is perceived as not measured.

Automatic conversion script
Id: cif_fix_values 3008 2015-01-20 13:52:24Z robertas 
;
_cod_original_cell_volume 1681.88(14)
_cod_original_sg_symbol_H-M 'P 21/c'
_cod_database_code 7218666

loop_
_symmetry_equiv_pos_as_xyz
'x, y, z'
'x, -y+1/2, z+1/2'
'-x, -y, -z'
'-x, y-1/2, -z-1/2'

loop_
_atom_site_label
_atom_site_type_symbol
_atom_site_fract_x
_atom_site_fract_y
_atom_site_fract_z
_atom_site_U_iso_or_equiv
_atom_site_adp_type
_atom_site_occupancy
_atom_site_symmetry_multiplicity
_atom_site_calc_flag
_atom_site_refinement_flags
I1 I 0.24699(5) 0.130508(12) -0.09209(3) 0.03805(11) Uani 1 1 d .
I2 I -0.37070(5) 0.237760(15) 0.18078(3) 0.04287(12) Uani 1 1 d .
I3 I 0.11621(5) 0.387042(13) -0.09939(3) 0.04074(11) Uani 1 1 d .
F1 F -0.1036(5) 0.14513(11) 0.0701(3) 0.0459(7) Uani 1 1 d .
F2 F -0.1998(6) 0.34586(12) 0.0665(3) 0.0510(8) Uani 1 1 d .
F3 F 0.2729(5) 0.26269(12) -0.1405(3) 0.0507(9) Uani 1 1 d .
C1 C 0.0889(7) 0.20216(18) -0.0374(4) 0.0317(9) Uani 1 1 d .
C2 C -0.0566(7) 0.19765(18) 0.0342(4) 0.0320(10) Uani 1 1 d .
C3 C -0.1561(7) 0.24573(19) 0.0706(4) 0.0317(9) Uani 1 1 d .
C4 C -0.1034(7) 0.29895(18) 0.0325(4) 0.0323(10) Uani 1 1 d .
C5 C 0.0394(7) 0.30628(18) -0.0384(4) 0.0321(9) Uani 1 1 d .
C6 C 0.1324(7) 0.25717(19) -0.0709(4) 0.0328(10) Uani 1 1 d .
N1 N -0.5138(6) 0.04387(17) -0.1832(4) 0.0383(9) Uani 1 1 d .
N2 N -0.2895(7) -0.01906(16) -0.2915(4) 0.0361(9) Uani 1 1 d .
C7 C -0.3202(9) 0.0211(2) -0.1033(5) 0.0443(12) Uani 1 1 d .
H7A H -0.3652 -0.0032 -0.0452 0.09(2) Uiso 1 1 d R
H7B H -0.2320 0.0529 -0.0629 0.11(3) Uiso 1 1 d R
C8 C -0.1819(8) -0.0150(2) -0.1698(5) 0.0494(14) Uani 1 1 d .
H8A H -0.1596 -0.0537 -0.1363 0.055(17) Uiso 1 1 d R
H8B H -0.0380 0.0031 -0.1617 0.09(2) Uiso 1 1 d R
C9 C -0.4351(11) 0.0777(2) -0.2709(5) 0.0582(17) Uani 1 1 d .
H9A H -0.5601 0.0954 -0.3247 0.07(2) Uiso 1 1 d R
H9B H -0.3388 0.1087 -0.2326 0.07(2) Uiso 1 1 d R
C10 C -0.3095(11) 0.0391(2) -0.3394(6) 0.0590(17) Uani 1 1 d .
H10A H -0.1633 0.0551 -0.3348 0.07(2) Uiso 1 1 d R
H10B H -0.3871 0.0379 -0.4211 0.12(3) Uiso 1 1 d R
C11 C -0.6444(9) -0.0042(3) -0.2410(6) 0.0599(17) Uani 1 1 d .
H11A H -0.7688 0.0106 -0.2996 0.07(2) Uiso 1 1 d R
H11B H -0.7022 -0.0264 -0.1843 0.058(18) Uiso 1 1 d R
C12 C -0.5057(10) -0.0436(3) -0.2994(7) 0.070(2) Uani 1 1 d .
H12A H -0.4909 -0.0814 -0.2616 0.060(19) Uiso 1 1 d R
H12B H -0.5793 -0.0490 -0.3810 0.11(3) Uiso 1 1 d R

loop_
_atom_site_aniso_label
_atom_site_aniso_U_11
_atom_site_aniso_U_22
_atom_site_aniso_U_33
_atom_site_aniso_U_23
_atom_site_aniso_U_13
_atom_site_aniso_U_12
I1 0.03939(18) 0.02723(16) 0.0483(2) -0.00432(13) 0.01176(15) 0.00681(11)
I2 0.03941(19) 0.0530(2) 0.0397(2) -0.00110(15) 0.01642(15) -0.00179(13)
I3 0.0502(2) 0.02626(16) 0.0489(2) 0.00514(13) 0.01794(16) 0.00252(12)
F1 0.0548(18) 0.0262(13) 0.062(2) 0.0054(13) 0.0234(16) 0.0010(12)
F2 0.069(2) 0.0287(14) 0.066(2) -0.0041(14) 0.0373(17) 0.0117(13)
F3 0.0589(19) 0.0382(16) 0.069(2) 0.0073(14) 0.0424(18) 0.0073(13)
C1 0.031(2) 0.026(2) 0.038(3) -0.0028(18) 0.008(2) 0.0038(16)
C2 0.036(2) 0.023(2) 0.037(3) 0.0011(18) 0.009(2) 0.0001(16)
C3 0.030(2) 0.034(2) 0.032(3) -0.0017(19) 0.0077(19) 0.0002(17)
C4 0.037(2) 0.025(2) 0.035(3) -0.0021(18) 0.009(2) 0.0062(16)
C5 0.039(2) 0.024(2) 0.033(3) 0.0028(18) 0.006(2) 0.0033(16)
C6 0.032(2) 0.034(2) 0.035(3) 0.0001(19) 0.011(2) 0.0021(17)
N1 0.041(2) 0.036(2) 0.042(2) -0.0059(18) 0.0175(19) 0.0099(16)
N2 0.041(2) 0.0313(19) 0.042(2) -0.0042(17) 0.0214(19) 0.0029(16)
C7 0.045(3) 0.051(3) 0.041(3) 0.001(2) 0.019(2) 0.009(2)
C8 0.045(3) 0.054(3) 0.055(4) 0.008(3) 0.024(3) 0.019(2)
C9 0.082(4) 0.039(3) 0.060(4) 0.012(3) 0.030(4) 0.026(3)
C10 0.089(5) 0.045(3) 0.056(4) 0.012(3) 0.044(4) 0.020(3)
C11 0.034(3) 0.072(4) 0.077(5) -0.033(3) 0.019(3) -0.006(3)
C12 0.047(3) 0.069(4) 0.103(6) -0.049(4) 0.038(4) -0.022(3)

loop_
_atom_type_symbol
_atom_type_description
_atom_type_scat_dispersion_real
_atom_type_scat_dispersion_imag
_atom_type_scat_source
C C 0.0033 0.0016 'International Tables Vol C Tables 4.2.6.8 and 6.1.1.4'
H H 0.0000 0.0000 'International Tables Vol C Tables 4.2.6.8 and 6.1.1.4'
F F 0.0171 0.0103 'International Tables Vol C Tables 4.2.6.8 and 6.1.1.4'
I I -0.4742 1.8119 'International Tables Vol C Tables 4.2.6.8 and 6.1.1.4'
N N 0.0061 0.0033 'International Tables Vol C Tables 4.2.6.8 and 6.1.1.4'

loop_
_geom_angle_atom_site_label_1
_geom_angle_atom_site_label_2
_geom_angle_atom_site_label_3
_geom_angle
C6 C1 C2 116.5(4)
C6 C1 I1 120.1(3)
C2 C1 I1 123.4(3)
F1 C2 C1 119.0(4)
F1 C2 C3 118.7(4)
C1 C2 C3 122.3(4)
C4 C3 C2 117.2(4)
C4 C3 I2 121.4(3)
C2 C3 I2 121.4(3)
F2 C4 C5 118.9(4)
F2 C4 C3 117.8(4)
C5 C4 C3 123.4(4)
C4 C5 C6 116.6(4)
C4 C5 I3 123.7(3)
C6 C5 I3 119.8(3)
F3 C6 C5 118.2(4)
F3 C6 C1 117.7(4)
C5 C6 C1 124.1(4)
C7 N1 C11 108.7(4)
C7 N1 C9 106.7(4)
C11 N1 C9 108.6(5)
C8 N2 C12 107.7(4)
C8 N2 C10 107.8(5)
C12 N2 C10 110.0(5)
N1 C7 C8 110.3(4)
N1 C7 H7A 109.5
C8 C7 H7A 109.5
N1 C7 H7B 109.7
C8 C7 H7B 109.7
H7A C7 H7B 108.1
N2 C8 C7 110.8(4)
N2 C8 H8A 109.5
C7 C8 H8A 109.5
N2 C8 H8B 109.5
C7 C8 H8B 109.3
H8A C8 H8B 108.1
N1 C9 C10 110.8(4)
N1 C9 H9A 109.5
C10 C9 H9A 109.4
N1 C9 H9B 109.5
C10 C9 H9B 109.6
H9A C9 H9B 108.1
N2 C10 C9 110.0(4)
N2 C10 H10A 109.5
C9 C10 H10A 109.5
N2 C10 H10B 109.8
C9 C10 H10B 109.8
H10A C10 H10B 108.1
N1 C11 C12 110.6(4)
N1 C11 H11A 109.5
C12 C11 H11A 109.4
N1 C11 H11B 109.6
C12 C11 H11B 109.6
H11A C11 H11B 108.1
N2 C12 C11 110.9(4)
N2 C12 H12A 109.4
C11 C12 H12A 109.3
N2 C12 H12B 109.6
C11 C12 H12B 109.6
H12A C12 H12B 108.0

loop_
_geom_bond_atom_site_label_1
_geom_bond_atom_site_label_2
_geom_bond_distance
I1 C1 2.114(4)
I2 C3 2.089(4)
I3 C5 2.105(4)
F1 C2 1.347(5)
F2 C4 1.352(5)
F3 C6 1.346(5)
C1 C6 1.383(6)
C1 C2 1.386(6)
C2 C3 1.395(6)
C3 C4 1.382(6)
C4 C5 1.373(6)
C5 C6 1.376(6)
N1 C7 1.457(6)
N1 C11 1.460(7)
N1 C9 1.478(7)
N2 C8 1.449(7)
N2 C12 1.454(6)
N2 C10 1.458(7)
C7 C8 1.546(6)
C7 H7A 0.9801
C7 H7B 0.9800
C8 H8A 0.9800
C8 H8B 0.9801
C9 C10 1.543(7)
C9 H9A 0.9800
C9 H9B 0.9800
C10 H10A 0.9801
C10 H10B 0.9800
C11 C12 1.532(7)
C11 H11A 0.9800
C11 H11B 0.9799
C12 H12A 0.9802
C12 H12B 0.9800
